data_7236103
loop_
_publ_author_name
'Meng, Qingguo'
'Xin, Xuelian'
'Zhang, Liangliang'
'Dai, Fangna'
'Wang, Rongming'
'Sun, Daofeng'

_publ_section_title
;
 A multifunctional Eu MOF as a fluorescent pH sensor and exhibiting highly
 solvent-dependent adsorption and degradation of rhodamine B
;
_journal_issue 47
_journal_name_full 'Journal of Materials Chemistry A'
_journal_page_first 24016
_journal_paper_doi 10.1039/C5TA04989J
_journal_volume 3
_journal_year 2015
_chemical_formula_moiety 'C48 H24 Eu3 O26'
_chemical_formula_sum 'C48 H24 Eu3 O26'
_chemical_formula_weight 1472.55
_space_group_crystal_system triclinic
_space_group_IT_number 2
_space_group_name_Hall '-P 1'
_space_group_name_H-M_alt 'P -1'
_atom_sites_solution_hydrogens geom
_atom_sites_solution_primary direct
_atom_sites_solution_secondary difmap
_audit_creation_date 2014-09-05
_audit_creation_method
;
Olex2 1.2
(compiled 2014.08.28 svn.r2986 for OlexSys, GUI svn.r4874)
;
_audit_update_record
;
2014-09-08 deposited with the CCDC.
2015-10-23 downloaded from the CCDC.
;
_cell_angle_alpha 65.229(4)
_cell_angle_beta 67.518(4)
_cell_angle_gamma 88.435(3)
_cell_formula_units_Z 1
_cell_length_a 11.6692(4)
_cell_length_b 12.2365(4)
_cell_length_c 13.6586(6)
_cell_measurement_temperature 293(2)
_cell_volume 1615.62(13)
_computing_molecular_graphics 'Olex2 (Dolomanov et al., 2009)'
_computing_publication_material 'Olex2 (Dolomanov et al., 2009)'
_computing_structure_refinement 'XL (Sheldrick, 2008)'
_computing_structure_solution 'SHELXS-97 (Sheldrick, 1990)'
_diffrn_ambient_temperature 293(2)
_diffrn_measured_fraction_theta_full 0.999
_diffrn_measured_fraction_theta_max 0.999
_diffrn_radiation_monochromator graphite
_diffrn_radiation_type MoK\a
_diffrn_radiation_wavelength 0.71073
_diffrn_reflns_av_R_equivalents 0.0480
_diffrn_reflns_av_unetI/netI 0.0533
_diffrn_reflns_limit_h_max 13
_diffrn_reflns_limit_h_min -13
_diffrn_reflns_limit_k_max 14
_diffrn_reflns_limit_k_min -14
_diffrn_reflns_limit_l_max 16
_diffrn_reflns_limit_l_min -15
_diffrn_reflns_number 18053
_diffrn_reflns_theta_full 25.00
_diffrn_reflns_theta_max 25.00
_diffrn_reflns_theta_min 2.87
_diffrn_source 'fine-focus sealed tube'
_exptl_absorpt_coefficient_mu 2.947
_exptl_absorpt_correction_T_max 0.7571
_exptl_absorpt_correction_T_min 0.7375
_exptl_absorpt_correction_type multi-scan
_exptl_crystal_colour colorless
_exptl_crystal_density_diffrn 1.513
_exptl_crystal_density_method 'not measured'
_exptl_crystal_description block
_exptl_crystal_F_000 709
_exptl_crystal_size_max 0.11
_exptl_crystal_size_mid 0.11
_exptl_crystal_size_min 0.1
_platon_squeeze_details
;
;
_refine_diff_density_max 1.626
_refine_diff_density_min -0.528
_refine_diff_density_rms 0.123
_refine_ls_extinction_method none
_refine_ls_goodness_of_fit_ref 1.071
_refine_ls_hydrogen_treatment constr
_refine_ls_matrix_type full
_refine_ls_number_parameters 350
_refine_ls_number_reflns 5686
_refine_ls_number_restraints 0
_refine_ls_restrained_S_all 1.071
_refine_ls_R_factor_all 0.0409
_refine_ls_R_factor_gt 0.0321
_refine_ls_shift/su_max 0.002
_refine_ls_shift/su_mean 0.000
_refine_ls_structure_factor_coef Fsqd
_refine_ls_weighting_details 'calc w=1/[\s^2^(Fo^2^)+(0.0372P)^2^+0.7631P] where P=(Fo^2^+2Fc^2^)/3'
_refine_ls_weighting_scheme calc
_refine_ls_wR_factor_gt 0.0819
_refine_ls_wR_factor_ref 0.0865
_reflns_number_gt 4683
_reflns_number_total 5686
_reflns_threshold_expression >2sigma(I)
_cod_data_source_file c5ta04989j2.cif
_cod_data_source_block p-sr
_cod_original_cell_volume 1615.62(10)
_cod_database_code 7236103
_olex2_refinement_description
;
1. Fixed Uiso
 At 1.2 times of:
  All C(H) groups
 At 1.5 times of:
  All O(H) groups, All O(H,H) groups
2.a Rotating group:
 O1W(H1WA,H1WB)
2.b Aromatic/amide H refined with riding coordinates:
 C3(H3), C5(H5), C8(H8), C11(H11), C14(H14), C16(H16), C18(H18), C21(H21),
 C24(H24)
2.c Tetrahedral OH refined with riding coordinates:
 O10(H10)
;
_olex2_submission_special_instructions 'No special instructions were received'

loop_
_space_group_symop_id
_space_group_symop_operation_xyz
1 'x, y, z'
2 '-x, -y, -z'

loop_
_atom_site_label
_atom_site_type_symbol
_atom_site_fract_x
_atom_site_fract_y
_atom_site_fract_z
_atom_site_U_iso_or_equiv
_atom_site_adp_type
_atom_site_occupancy
_atom_site_calc_flag
_atom_site_site_symmetry_order
_atom_site_refinement_flags_posn
_atom_site_refinement_flags_adp
_atom_site_refinement_flags_occupancy
Eu1 Eu 0.5000 0.5000 0.5000 0.01467(10) Uani 1 d 2 S T P
Eu2 Eu 0.43318(2) 1.33010(2) 0.32575(2) 0.01775(9) Uani 1 d 1 . . .
O1W O 0.6532(4) 1.4051(4) 0.1933(4) 0.0525(13) Uani 1 d 1 . . .
H1WA H 0.7116 1.4256 0.2116 0.079 Uiso 1 d 1 GR . .
H1WB H 0.6876 1.4162 0.1192 0.079 Uiso 1 d 1 GR . .
O1 O 0.4768(4) 0.5312(3) 0.3092(3) 0.0305(9) Uani 1 d 1 . . .
O2 O 0.5374(4) 0.6890(3) 0.3203(3) 0.0406(11) Uani 1 d 1 . . .
O3 O 0.4345(3) 0.6559(3) 0.5569(3) 0.0226(8) Uani 1 d 1 . . .
O4 O 0.4826(4) 0.8315(3) 0.5510(4) 0.0305(10) Uani 1 d 1 . . .
O5 O 0.4973(5) 0.8002(4) -0.2209(4) 0.0413(12) Uani 1 d 1 . . .
O6 O 0.5550(4) 0.6290(3) -0.1284(3) 0.0372(11) Uani 1 d 1 . . .
O7 O 0.1420(5) 1.1657(4) 0.3191(4) 0.0484(13) Uani 1 d 1 . . .
O8 O 0.2655(4) 1.1731(3) 0.4049(4) 0.0373(11) Uani 1 d 1 . . .
O9 O 0.2668(4) 0.4423(3) 0.2942(4) 0.0303(9) Uani 1 d 1 . . .
O10 O 0.0827(4) 0.3671(4) 0.3129(4) 0.0368(10) Uani 1 d 1 . . .
H10 H 0.1225 0.3153 0.2986 0.055 Uiso 1 calc 1 R . .
O11 O -0.2834(4) 0.5484(4) 0.4230(4) 0.0371(10) Uani 1 d 1 . . .
O12 O -0.2893(4) 0.6918(4) 0.4816(3) 0.0342(10) Uani 1 d 1 . . .
C1 C 0.5091(5) 0.6436(5) 0.2645(5) 0.0206(12) Uani 1 d 1 . . .
C2 C 0.5075(5) 0.7265(5) 0.1473(5) 0.0234(12) Uani 1 d 1 . . .
C3 C 0.5039(6) 0.8520(5) 0.1184(5) 0.0303(14) Uani 1 d 1 . . .
H3 H 0.5016 0.8790 0.1733 0.036 Uiso 1 calc 1 R . .
C4 C 0.5035(6) 0.9353(5) 0.0128(5) 0.0298(14) Uani 1 d 1 . . .
C5 C 0.5096(6) 0.8913(5) -0.0676(5) 0.0345(15) Uani 1 d 1 . . .
H5 H 0.5122 0.9456 -0.1409 0.041 Uiso 1 calc 1 R . .
C6 C 0.5119(6) 0.7678(5) -0.0421(5) 0.0314(14) Uani 1 d 1 . . .
C7 C 0.5207(6) 0.7291(5) -0.1345(5) 0.0305(14) Uani 1 d 1 . . .
C8 C 0.5105(5) 0.6850(5) 0.0663(5) 0.0285(13) Uani 1 d 1 . . .
H8 H 0.5115 0.6030 0.0841 0.034 Uiso 1 calc 1 R . .
C9 C 0.4240(5) 0.7688(5) 0.5281(5) 0.0209(12) Uani 1 d 1 . . .
C10 C 0.3356(5) 0.8219(5) 0.4708(5) 0.0223(12) Uani 1 d 1 . . .
C11 C 0.3180(5) 0.9418(5) 0.4429(5) 0.0277(13) Uani 1 d 1 . . .
H11 H 0.3647 0.9910 0.4555 0.033 Uiso 1 calc 1 R . .
C12 C 0.2308(5) 0.9887(5) 0.3962(5) 0.0276(13) Uani 1 d 1 . . .
C13 C 0.2113(6) 1.1190(5) 0.3712(5) 0.0298(14) Uani 1 d 1 . . .
C14 C 0.1619(5) 0.9166(5) 0.3766(5) 0.0266(13) Uani 1 d 1 . . .
H14 H 0.1026 0.9485 0.3468 0.032 Uiso 1 calc 1 R . .
C15 C 0.1797(5) 0.7975(5) 0.4006(5) 0.0223(12) Uani 1 d 1 . . .
C16 C 0.2657(5) 0.7500(5) 0.4501(5) 0.0249(13) Uani 1 d 1 . . .
H16 H 0.2764 0.6691 0.4695 0.030 Uiso 1 calc 1 R . .
C17 C 0.1060(5) 0.7167(5) 0.3818(5) 0.0238(12) Uani 1 d 1 . . .
C18 C -0.0223(5) 0.7180(5) 0.4067(5) 0.0221(12) Uani 1 d 1 . . .
H18 H -0.0625 0.7747 0.4308 0.027 Uiso 1 calc 1 R . .
C19 C -0.0896(5) 0.6356(5) 0.3959(5) 0.0203(11) Uani 1 d 1 . . .
C20 C -0.2312(5) 0.6269(5) 0.4359(5) 0.0223(12) Uani 1 d 1 . . .
C21 C -0.0317(5) 0.5501(5) 0.3594(5) 0.0238(12) Uani 1 d 1 . . .
H21 H -0.0774 0.4960 0.3510 0.029 Uiso 1 calc 1 R . .
C22 C 0.0943(5) 0.5460(5) 0.3358(5) 0.0210(12) Uani 1 d 1 . . .
C23 C 0.1559(5) 0.4461(5) 0.3110(5) 0.0226(12) Uani 1 d 1 . . .
C24 C 0.1638(5) 0.6297(5) 0.3454(5) 0.0233(12) Uani 1 d 1 . . .
H24 H 0.2489 0.6279 0.3275 0.028 Uiso 1 calc 1 R . .

loop_
_atom_site_aniso_label
_atom_site_aniso_U_11
_atom_site_aniso_U_22
_atom_site_aniso_U_33
_atom_site_aniso_U_23
_atom_site_aniso_U_13
_atom_site_aniso_U_12
Eu1 0.0165(2) 0.0143(2) 0.0158(2) -0.00720(16) -0.00864(16) 0.00485(15)
Eu2 0.02301(16) 0.01656(16) 0.02173(16) -0.01206(13) -0.01336(12) 0.00684(11)
O1W 0.044(3) 0.076(4) 0.034(3) -0.028(3) -0.007(2) -0.008(3)
O1 0.047(3) 0.013(2) 0.037(2) -0.0070(19) -0.027(2) 0.0040(18)
O2 0.081(4) 0.023(2) 0.025(2) -0.007(2) -0.032(2) 0.002(2)
O3 0.028(2) 0.019(2) 0.030(2) -0.0154(18) -0.0158(18) 0.0099(16)
O4 0.042(3) 0.019(2) 0.054(3) -0.022(2) -0.036(2) 0.0109(18)
O5 0.078(4) 0.030(3) 0.036(3) -0.021(2) -0.036(3) 0.022(2)
O6 0.072(3) 0.025(2) 0.031(2) -0.018(2) -0.031(2) 0.021(2)
O7 0.071(3) 0.030(3) 0.090(4) -0.037(3) -0.067(3) 0.029(2)
O8 0.047(3) 0.022(2) 0.065(3) -0.026(2) -0.039(2) 0.010(2)
O9 0.026(2) 0.031(2) 0.046(3) -0.022(2) -0.022(2) 0.0158(18)
O10 0.037(2) 0.030(2) 0.067(3) -0.034(2) -0.031(2) 0.017(2)
O11 0.022(2) 0.033(2) 0.065(3) -0.026(2) -0.021(2) 0.0012(18)
O12 0.032(2) 0.044(3) 0.030(2) -0.020(2) -0.0116(19) 0.016(2)
C1 0.020(3) 0.018(3) 0.025(3) -0.011(3) -0.008(2) 0.004(2)
C2 0.030(3) 0.020(3) 0.021(3) -0.010(3) -0.010(3) 0.000(2)
C3 0.046(4) 0.026(3) 0.025(3) -0.013(3) -0.018(3) 0.007(3)
C4 0.050(4) 0.021(3) 0.025(3) -0.012(3) -0.021(3) 0.008(3)
C5 0.059(4) 0.021(3) 0.028(3) -0.011(3) -0.023(3) 0.012(3)
C6 0.043(4) 0.024(3) 0.031(3) -0.014(3) -0.017(3) 0.005(3)
C7 0.049(4) 0.023(3) 0.023(3) -0.011(3) -0.018(3) 0.005(3)
C8 0.040(4) 0.017(3) 0.033(3) -0.013(3) -0.017(3) 0.006(3)
C9 0.028(3) 0.017(3) 0.023(3) -0.011(2) -0.015(3) 0.010(2)
C10 0.024(3) 0.017(3) 0.030(3) -0.012(3) -0.014(3) 0.004(2)
C11 0.028(3) 0.021(3) 0.046(4) -0.020(3) -0.022(3) 0.006(2)
C12 0.035(3) 0.016(3) 0.043(4) -0.017(3) -0.023(3) 0.010(3)
C13 0.032(3) 0.023(3) 0.042(4) -0.016(3) -0.022(3) 0.007(3)
C14 0.031(3) 0.021(3) 0.039(3) -0.014(3) -0.025(3) 0.008(3)
C15 0.021(3) 0.019(3) 0.039(3) -0.019(3) -0.018(3) 0.009(2)
C16 0.029(3) 0.017(3) 0.039(3) -0.015(3) -0.021(3) 0.010(2)
C17 0.028(3) 0.018(3) 0.030(3) -0.010(3) -0.017(3) 0.008(2)
C18 0.023(3) 0.020(3) 0.026(3) -0.013(3) -0.010(2) 0.006(2)
C19 0.020(3) 0.021(3) 0.025(3) -0.012(2) -0.011(2) 0.005(2)
C20 0.020(3) 0.022(3) 0.019(3) -0.004(3) -0.007(2) 0.001(2)
C21 0.027(3) 0.020(3) 0.033(3) -0.014(3) -0.018(3) 0.004(2)
C22 0.025(3) 0.018(3) 0.026(3) -0.011(3) -0.016(2) 0.007(2)
C23 0.033(3) 0.020(3) 0.023(3) -0.013(3) -0.016(3) 0.009(2)
C24 0.022(3) 0.023(3) 0.032(3) -0.015(3) -0.015(3) 0.006(2)

loop_
_atom_type_symbol
_atom_type_description
_atom_type_scat_dispersion_real
_atom_type_scat_dispersion_imag
_atom_type_scat_source
C C 0.0033 0.0016 'International Tables Vol C Tables 4.2.6.8 and 6.1.1.4'
H H 0.0000 0.0000 'International Tables Vol C Tables 4.2.6.8 and 6.1.1.4'
Eu Eu -0.1578 3.6682 'International Tables Vol C Tables 4.2.6.8 and 6.1.1.4'
O O 0.0106 0.0060 'International Tables Vol C Tables 4.2.6.8 and 6.1.1.4'

loop_
_geom_angle_atom_site_label_1
_geom_angle_atom_site_label_2
_geom_angle_atom_site_label_3
_geom_angle
_geom_angle_site_symmetry_1
_geom_angle_site_symmetry_3
O1 Eu1 O1 180.000(1) 2_666 .
O1 Eu1 C1 154.62(12) . 2_666
O1 Eu1 C1 154.62(12) 2_666 .
O1 Eu1 C1 25.38(12) 2_666 2_666
O1 Eu1 C1 25.38(12) . .
O1 Eu1 C20 69.88(13) . 2_566
O1 Eu1 C20 110.12(13) . 1_655
O1 Eu1 C20 110.12(13) 2_666 2_566
O1 Eu1 C20 69.88(13) 2_666 1_655
O2 Eu1 O1 129.50(12) . 2_666
O2 Eu1 O1 50.50(12) 2_666 2_666
O2 Eu1 O1 129.50(12) 2_666 .
O2 Eu1 O1 50.50(12) . .
O2 Eu1 O2 180.0(3) 2_666 .
O2 Eu1 C1 154.88(13) 2_666 .
O2 Eu1 C1 25.12(13) . .
O2 Eu1 C1 154.88(13) . 2_666
O2 Eu1 C1 25.12(13) 2_666 2_666
O2 Eu1 C20 76.71(14) 2_666 2_566
O2 Eu1 C20 76.71(14) . 1_655
O2 Eu1 C20 103.29(14) 2_666 1_655
O2 Eu1 C20 103.29(14) . 2_566
O3 Eu1 O1 113.09(12) . .
O3 Eu1 O1 113.09(12) 2_666 2_666
O3 Eu1 O1 66.91(12) 2_666 .
O3 Eu1 O1 66.91(12) . 2_666
O3 Eu1 O2 72.06(13) . .
O3 Eu1 O2 107.94(13) . 2_666
O3 Eu1 O2 107.94(13) 2_666 .
O3 Eu1 O2 72.06(13) 2_666 2_666
O3 Eu1 O3 180.000(1) . 2_666
O3 Eu1 C1 87.59(13) 2_666 .
O3 Eu1 C1 87.59(13) . 2_666
O3 Eu1 C1 92.41(13) 2_666 2_666
O3 Eu1 C1 92.41(13) . .
O3 Eu1 C20 82.23(13) . 1_655
O3 Eu1 C20 82.23(13) 2_666 2_566
O3 Eu1 C20 97.77(13) . 2_566
O3 Eu1 C20 97.77(13) 2_666 1_655
O11 Eu1 O1 98.80(14) 1_655 .
O11 Eu1 O1 98.80(14) 2_566 2_666
O11 Eu1 O1 81.20(14) 1_655 2_666
O11 Eu1 O1 81.20(14) 2_566 .
O11 Eu1 O2 100.58(15) 2_566 .
O11 Eu1 O2 79.42(15) 1_655 .
O11 Eu1 O2 100.58(15) 1_655 2_666
O11 Eu1 O2 79.42(15) 2_566 2_666
O11 Eu1 O3 78.47(13) 2_566 .
O11 Eu1 O3 78.47(13) 1_655 2_666
O11 Eu1 O3 101.53(13) 1_655 .
O11 Eu1 O3 101.53(13) 2_566 2_666
O11 Eu1 O11 180.0(5) 2_566 1_655
O11 Eu1 C1 89.21(15) 1_655 .
O11 Eu1 C1 89.21(15) 2_566 2_666
O11 Eu1 C1 90.79(15) 1_655 2_666
O11 Eu1 C1 90.79(15) 2_566 .
O11 Eu1 C20 19.66(13) 1_655 1_655
O11 Eu1 C20 19.66(13) 2_566 2_566
O11 Eu1 C20 160.34(13) 2_566 1_655
O11 Eu1 C20 160.34(13) 1_655 2_566
C1 Eu1 C1 180.00(14) 2_666 .
C1 Eu1 C20 86.28(14) 2_666 1_655
C1 Eu1 C20 86.28(14) . 2_566
C1 Eu1 C20 93.72(14) 2_666 2_566
C1 Eu1 C20 93.72(14) . 1_655
C20 Eu1 C20 180.0 1_655 2_566
O1W Eu2 Eu1 84.70(10) . 1_565
O1W Eu2 O3 69.54(13) . 2_676
O1W Eu2 O4 83.59(15) . 2_676
O1W Eu2 O5 72.59(15) . 2_675
O1W Eu2 O6 74.83(15) . 2_675
O1W Eu2 C7 73.07(16) . 2_675
O1W Eu2 C9 73.67(15) . 2_676
O1 Eu2 Eu1 37.95(9) 1_565 1_565
O1 Eu2 O1W 73.89(15) 1_565 .
O1 Eu2 O3 64.69(11) 1_565 2_676
O1 Eu2 O4 115.16(12) 1_565 2_676
O1 Eu2 O5 143.08(15) 1_565 2_675
O1 Eu2 O6 103.83(13) 1_565 2_675
O1 Eu2 C7 126.07(15) 1_565 2_675
O1 Eu2 C9 90.56(13) 1_565 2_676
O3 Eu2 Eu1 34.01(7) 2_676 1_565
O3 Eu2 C7 135.16(15) 2_676 2_675
O3 Eu2 C9 25.93(12) 2_676 2_676
O4 Eu2 Eu1 80.93(8) 2_676 1_565
O4 Eu2 O3 50.47(11) 2_676 2_676
O4 Eu2 O5 75.87(12) 2_676 2_675
O4 Eu2 O6 127.61(12) 2_676 2_675
O4 Eu2 C7 102.05(14) 2_676 2_675
O4 Eu2 C9 24.67(12) 2_676 2_676
O5 Eu2 Eu1 148.98(10) 2_675 1_565
O5 Eu2 O3 115.88(12) 2_675 2_676
O5 Eu2 C7 26.29(14) 2_675 2_675
O5 Eu2 C9 94.51(13) 2_675 2_676
O6 Eu2 Eu1 141.21(9) 2_675 1_565
O6 Eu2 O3 144.32(14) 2_675 2_676
O6 Eu2 O5 52.33(12) 2_675 2_675
O6 Eu2 C7 26.10(14) 2_675 2_675
O6 Eu2 C9 139.92(14) 2_675 2_676
O8 Eu2 Eu1 125.68(10) . 1_565
O8 Eu2 O1W 144.32(15) . .
O8 Eu2 O1 141.27(14) . 1_565
O8 Eu2 O3 123.69(13) . 2_676
O8 Eu2 O4 83.62(13) . 2_676
O8 Eu2 O5 72.02(15) . 2_675
O8 Eu2 O6 87.14(15) . 2_675
O8 Eu2 O9 77.68(13) . 1_565
O8 Eu2 O12 71.12(14) . 2_576
O8 Eu2 C7 77.29(16) . 2_675
O8 Eu2 C9 104.76(14) . 2_676
O9 Eu2 Eu1 93.92(8) 1_565 1_565
O9 Eu2 O1W 122.88(15) 1_565 .
O9 Eu2 O1 71.22(13) 1_565 1_565
O9 Eu2 O3 127.85(11) 1_565 2_676
O9 Eu2 O4 152.67(14) 1_565 2_676
O9 Eu2 O5 116.01(13) 1_565 2_675
O9 Eu2 O6 71.52(13) 1_565 2_675
O9 Eu2 O12 74.18(13) 1_565 2_576
O9 Eu2 C7 93.15(15) 1_565 2_675
O9 Eu2 C9 147.97(13) 1_565 2_676
O12 Eu2 Eu1 55.17(10) 2_576 1_565
O12 Eu2 O1W 138.71(14) 2_576 .
O12 Eu2 O1 78.52(14) 2_576 1_565
O12 Eu2 O3 71.11(12) 2_576 2_676
O12 Eu2 O4 81.03(13) 2_576 2_676
O12 Eu2 O5 138.16(14) 2_576 2_675
O12 Eu2 O6 142.53(14) 2_576 2_675
O12 Eu2 C7 147.75(16) 2_576 2_675
O12 Eu2 C9 76.53(14) 2_576 2_676
C7 Eu2 Eu1 156.96(12) 2_675 1_565
C7 Eu2 C9 118.72(15) 2_675 2_676
C9 Eu2 Eu1 58.18(9) 2_676 1_565
Eu2 O1W H1WA 125.4 . .
Eu2 O1W H1WB 125.4 . .
H1WA O1W H1WB 109.3 . .
Eu2 O1 Eu1 106.92(13) 1_545 .
C1 O1 Eu1 91.7(3) . .
C1 O1 Eu2 160.4(4) . 1_545
C1 O2 Eu1 98.1(3) . .
Eu1 O3 Eu2 106.63(12) . 2_676
C9 O3 Eu1 149.4(3) . .
C9 O3 Eu2 88.9(3) . 2_676
C9 O4 Eu2 99.5(3) . 2_676
C7 O5 Eu2 92.9(3) . 2_675
C7 O6 Eu2 93.9(3) . 2_675
C13 O8 Eu2 139.7(4) . .
C23 O9 Eu2 150.9(4) . 1_545
C23 O10 H10 109.5 . .
C20 O11 Eu1 122.0(3) . 1_455
C20 O12 Eu2 138.6(4) . 2_576
O1 C1 Eu1 62.9(3) . .
O1 C1 C2 121.0(5) . .
O2 C1 Eu1 56.8(3) . .
O2 C1 O1 119.8(5) . .
O2 C1 C2 119.1(5) . .
C2 C1 Eu1 174.3(3) . .
C3 C2 C1 118.5(4) . .
C8 C2 C1 122.4(5) . .
C8 C2 C3 119.1(5) . .
C2 C3 H3 118.6 . .
C4 C3 C2 122.8(5) . .
C4 C3 H3 118.6 . .
C3 C4 C4 121.2(6) . 2_675
C3 C4 C5 116.6(5) . .
C5 C4 C4 122.2(6) . 2_675
C4 C5 H5 118.8 . .
C4 C5 C6 122.4(5) . .
C6 C5 H5 118.8 . .
C5 C6 C7 118.7(5) . .
C8 C6 C5 119.8(5) . .
C8 C6 C7 121.4(5) . .
O5 C7 Eu2 60.8(3) . 2_675
O5 C7 C6 119.0(5) . .
O6 C7 Eu2 60.0(3) . 2_675
O6 C7 O5 120.6(5) . .
O6 C7 C6 120.4(5) . .
C6 C7 Eu2 173.3(4) . 2_675
C2 C8 C6 119.2(5) . .
C2 C8 H8 120.4 . .
C6 C8 H8 120.4 . .
O3 C9 Eu2 65.2(3) . 2_676
O3 C9 C10 118.6(4) . .
O4 C9 Eu2 55.9(3) . 2_676
O4 C9 O3 120.6(5) . .
O4 C9 C10 120.8(4) . .
C10 C9 Eu2 170.4(4) . 2_676
C11 C10 C9 120.2(5) . .
C11 C10 C16 119.1(5) . .
C16 C10 C9 120.7(5) . .
C10 C11 H11 119.9 . .
C10 C11 C12 120.1(5) . .
C12 C11 H11 119.9 . .
C11 C12 C13 118.3(5) . .
C14 C12 C11 120.3(5) . .
C14 C12 C13 121.4(5) . .
O7 C13 C12 118.8(5) . .
O8 C13 O7 123.8(5) . .
O8 C13 C12 117.4(5) . .
C12 C14 H14 119.5 . .
C12 C14 C15 120.9(5) . .
C15 C14 H14 119.5 . .
C14 C15 C16 118.4(5) . .
C14 C15 C17 122.3(5) . .
C16 C15 C17 119.2(4) . .
C10 C16 C15 121.1(5) . .
C10 C16 H16 119.4 . .
C15 C16 H16 119.4 . .
C18 C17 C15 122.4(4) . .
C18 C17 C24 118.2(5) . .
C24 C17 C15 119.3(5) . .
C17 C18 H18 119.7 . .
C19 C18 C17 120.6(5) . .
C19 C18 H18 119.7 . .
C18 C19 C20 120.8(4) . .
C18 C19 C21 120.9(5) . .
C21 C19 C20 118.0(4) . .
O11 C20 Eu1 38.3(3) . 1_455
O11 C20 C19 115.7(5) . .
O12 C20 Eu1 85.5(3) . 1_455
O12 C20 O11 123.7(5) . .
O12 C20 C19 120.6(5) . .
C19 C20 Eu1 153.3(3) . 1_455
C19 C21 H21 120.2 . .
C22 C21 C19 119.6(5) . .
C22 C21 H21 120.2 . .
C21 C22 C23 121.1(5) . .
C21 C22 C24 120.0(5) . .
C24 C22 C23 118.6(5) . .
O9 C23 O10 125.5(5) . .
O9 C23 C22 119.8(5) . .
O10 C23 C22 114.7(5) . .
C17 C24 H24 119.7 . .
C22 C24 C17 120.7(5) . .
C22 C24 H24 119.7 . .

loop_
_geom_bond_atom_site_label_1
_geom_bond_atom_site_label_2
_geom_bond_distance
_geom_bond_site_symmetry_2
Eu1 O1 2.591(4) 2_666
Eu1 O1 2.591(4) .
Eu1 O2 2.458(4) 2_666
Eu1 O2 2.458(4) .
Eu1 O3 2.353(3) .
Eu1 O3 2.353(3) 2_666
Eu1 O11 2.317(4) 1_655
Eu1 O11 2.317(4) 2_566
Eu1 C1 2.908(5) .
Eu1 C1 2.908(5) 2_666
Eu1 C20 3.168(5) 1_655
Eu1 C20 3.168(5) 2_566
Eu2 Eu1 4.0309(3) 1_565
Eu2 O1W 2.428(4) .
Eu2 O1 2.425(4) 1_565
Eu2 O3 2.668(3) 2_676
Eu2 O4 2.466(4) 2_676
Eu2 O5 2.491(4) 2_675
Eu2 O6 2.475(4) 2_675
Eu2 O8 2.352(4) .
Eu2 O9 2.417(4) 1_565
Eu2 O12 2.423(4) 2_576
Eu2 C7 2.851(5) 2_675
Eu2 C9 2.939(5) 2_676
O1W H1WA 0.8836 .
O1W H1WB 0.8830 .
O1 Eu2 2.425(3) 1_545
O1 C1 1.247(6) .
O2 C1 1.247(6) .
O3 Eu2 2.668(3) 2_676
O3 C9 1.285(6) .
O4 Eu2 2.466(4) 2_676
O4 C9 1.244(6) .
O5 Eu2 2.491(4) 2_675
O5 C7 1.264(6) .
O6 Eu2 2.475(4) 2_675
O6 C7 1.257(6) .
O7 C13 1.249(7) .
O8 C13 1.246(6) .
O9 Eu2 2.417(4) 1_545
O9 C23 1.227(6) .
O10 H10 0.8200 .
O10 C23 1.292(6) .
O11 Eu1 2.317(4) 1_455
O11 C20 1.257(6) .
O12 Eu2 2.423(4) 2_576
O12 C20 1.242(6) .
C1 C2 1.502(7) .
C2 C3 1.421(7) .
C2 C8 1.386(7) .
C3 H3 0.9300 .
C3 C4 1.376(7) .
C4 C4 1.480(10) 2_675
C4 C5 1.391(7) .
C5 H5 0.9300 .
C5 C6 1.403(8) .
C6 C7 1.492(8) .
C6 C8 1.395(8) .
C7 Eu2 2.851(5) 2_675
C8 H8 0.9300 .
C9 Eu2 2.939(5) 2_676
C9 C10 1.502(7) .
C10 C11 1.383(7) .
C10 C16 1.395(7) .
C11 H11 0.9300 .
C11 C12 1.389(7) .
C12 C13 1.514(7) .
C12 C14 1.378(7) .
C14 H14 0.9300 .
C14 C15 1.383(7) .
C15 C16 1.399(7) .
C15 C17 1.487(7) .
C16 H16 0.9300 .
C17 C18 1.404(7) .
C17 C24 1.409(7) .
C18 H18 0.9300 .
C18 C19 1.383(7) .
C19 C20 1.521(7) .
C19 C21 1.393(7) .
C20 Eu1 3.168(5) 1_455
C21 H21 0.9300 .
C21 C22 1.384(7) .
C22 C23 1.497(7) .
C22 C24 1.402(7) .
C24 H24 0.9300 .

loop_
_geom_torsion_atom_site_label_1
_geom_torsion_atom_site_label_2
_geom_torsion_atom_site_label_3
_geom_torsion_atom_site_label_4
_geom_torsion
_geom_torsion_site_symmetry_1
_geom_torsion_site_symmetry_4
Eu1 Eu2 O8 C13 165.7(5) 1_565 .
Eu1 O1 C1 O2 1.0(5) . .
Eu1 O1 C1 C2 -175.4(4) . .
Eu1 O2 C1 O1 -1.1(6) . .
Eu1 O2 C1 C2 175.4(4) . .
Eu1 O3 C9 Eu2 -122.0(6) . 2_676
Eu1 O3 C9 O4 -114.6(6) . .
Eu1 O3 C9 C10 67.9(8) . .
Eu1 O11 C20 O12 -6.1(7) 1_455 .
Eu1 O11 C20 C19 171.6(3) 1_455 .
Eu1 C1 C2 C3 26(4) . .
Eu1 C1 C2 C8 -155(3) . .
Eu2 O1 C1 Eu1 -161.7(11) 1_545 .
Eu2 O1 C1 O2 -160.6(8) 1_545 .
Eu2 O1 C1 C2 22.9(14) 1_545 .
Eu2 O3 C9 O4 7.4(5) 2_676 .
Eu2 O3 C9 C10 -170.1(4) 2_676 .
Eu2 O4 C9 O3 -8.1(6) 2_676 .
Eu2 O4 C9 C10 169.4(4) 2_676 .
Eu2 O5 C7 O6 -5.2(6) 2_675 .
Eu2 O5 C7 C6 172.3(5) 2_675 .
Eu2 O6 C7 O5 5.3(6) 2_675 .
Eu2 O6 C7 C6 -172.2(5) 2_675 .
Eu2 O8 C13 O7 -71.9(9) . .
Eu2 O8 C13 C12 108.6(6) . .
Eu2 O9 C23 O10 -41.1(11) 1_545 .
Eu2 O9 C23 C22 136.6(6) 1_545 .
Eu2 O12 C20 Eu1 65.5(5) 2_576 1_455
Eu2 O12 C20 O11 69.3(8) 2_576 .
Eu2 O12 C20 C19 -108.4(6) 2_576 .
Eu2 C9 C10 C11 66(2) 2_676 .
Eu2 C9 C10 C16 -110(2) 2_676 .
O1W Eu2 O8 C13 -50.7(7) . .
O1 Eu1 O1 Eu2 -154(100) 2_666 1_545
O1 Eu1 O1 C1 32(100) 2_666 .
O1 Eu1 O2 C1 -179.4(3) 2_666 .
O1 Eu1 O2 C1 0.6(3) . .
O1 Eu1 O3 Eu2 -151.88(13) . 2_676
O1 Eu1 O3 Eu2 28.12(13) 2_666 2_676
O1 Eu1 O3 C9 -34.1(7) . .
O1 Eu1 O3 C9 145.9(7) 2_666 .
O1 Eu1 C1 O1 180.000(2) 2_666 .
O1 Eu1 C1 O2 -178.9(5) . .
O1 Eu1 C1 O2 1.1(5) 2_666 .
O1 Eu1 C1 C2 -44(4) 2_666 .
O1 Eu1 C1 C2 136(4) . .
O1 Eu2 O8 C13 116.7(6) 1_565 .
O1 C1 C2 C3 159.4(5) . .
O1 C1 C2 C8 -21.1(8) . .
O2 Eu1 O1 Eu2 -6.9(3) 2_666 1_545
O2 Eu1 O1 Eu2 173.1(3) . 1_545
O2 Eu1 O1 C1 -0.6(3) . .
O2 Eu1 O1 C1 179.4(3) 2_666 .
O2 Eu1 O2 C1 -26(100) 2_666 .
O2 Eu1 O3 Eu2 58.24(17) 2_666 2_676
O2 Eu1 O3 Eu2 -121.76(17) . 2_676
O2 Eu1 O3 C9 -4.0(6) . .
O2 Eu1 O3 C9 176.0(6) 2_666 .
O2 Eu1 C1 O1 178.9(5) . .
O2 Eu1 C1 O1 -1.1(5) 2_666 .
O2 Eu1 C1 O2 180.000(2) 2_666 .
O2 Eu1 C1 C2 135(4) 2_666 .
O2 Eu1 C1 C2 -45(4) . .
O2 C1 C2 C3 -17.1(8) . .
O2 C1 C2 C8 162.4(5) . .
O3 Eu1 O1 Eu2 31.29(14) 2_666 1_545
O3 Eu1 O1 Eu2 -148.71(14) . 1_545
O3 Eu1 O1 C1 -142.4(3) 2_666 .
O3 Eu1 O1 C1 37.6(3) . .
O3 Eu1 O2 C1 -142.6(4) . .
O3 Eu1 O2 C1 37.4(4) 2_666 .
O3 Eu1 O3 Eu2 -155(100) 2_666 2_676
O3 Eu1 O3 C9 -38(100) 2_666 .
O3 Eu1 C1 O1 -145.8(3) . .
O3 Eu1 C1 O1 34.2(3) 2_666 .
O3 Eu1 C1 O2 -144.7(4) 2_666 .
O3 Eu1 C1 O2 35.3(4) . .
O3 Eu1 C1 C2 -10(4) . .
O3 Eu1 C1 C2 170(4) 2_666 .
O3 Eu2 O8 C13 -152.7(5) 2_676 .
O3 C9 C10 C11 177.4(5) . .
O3 C9 C10 C16 0.5(8) . .
O4 Eu2 O8 C13 -120.3(6) 2_676 .
O4 C9 C10 C11 -0.2(8) . .
O4 C9 C10 C16 -177.1(5) . .
O5 Eu2 O8 C13 -43.1(6) 2_675 .
O6 Eu2 O8 C13 8.0(6) 2_675 .
O9 Eu2 O8 C13 79.8(6) 1_565 .
O11 Eu1 O1 Eu2 104.68(16) 1_655 1_545
O11 Eu1 O1 Eu2 -75.32(16) 2_566 1_545
O11 Eu1 O1 C1 111.0(3) 2_566 .
O11 Eu1 O1 C1 -69.0(3) 1_655 .
O11 Eu1 O2 C1 -68.6(4) 2_566 .
O11 Eu1 O2 C1 111.4(4) 1_655 .
O11 Eu1 O3 Eu2 -47.01(16) 1_655 2_676
O11 Eu1 O3 Eu2 132.99(16) 2_566 2_676
O11 Eu1 O3 C9 -109.3(7) 2_566 .
O11 Eu1 O3 C9 70.7(7) 1_655 .
O11 Eu1 C1 O1 112.7(3) 1_655 .
O11 Eu1 C1 O1 -67.3(3) 2_566 .
O11 Eu1 C1 O2 113.8(4) 2_566 .
O11 Eu1 C1 O2 -66.2(4) 1_655 .
O11 Eu1 C1 C2 69(4) 2_566 .
O11 Eu1 C1 C2 -111(4) 1_655 .
O12 Eu2 O8 C13 157.0(6) 2_576 .
C1 Eu1 O1 Eu2 173.7(4) . 1_545
C1 Eu1 O1 Eu2 -6.3(4) 2_666 1_545
C1 Eu1 O1 C1 180.000(2) 2_666 .
C1 Eu1 O2 C1 180.000(2) 2_666 .
C1 Eu1 O3 Eu2 -136.70(15) . 2_676
C1 Eu1 O3 Eu2 43.30(15) 2_666 2_676
C1 Eu1 O3 C9 -19.0(7) . .
C1 Eu1 O3 C9 161.0(7) 2_666 .
C1 Eu1 C1 O1 88(100) 2_666 .
C1 Eu1 C1 O2 -91(100) 2_666 .
C1 Eu1 C1 C2 -136(100) 2_666 .
C1 C2 C3 C4 179.3(5) . .
C1 C2 C8 C6 -178.4(5) . .
C2 C3 C4 C4 178.5(7) . 2_675
C2 C3 C4 C5 -1.3(9) . .
C3 C2 C8 C6 1.1(8) . .
C3 C4 C5 C6 2.0(10) . .
C4 C4 C5 C6 -177.8(7) 2_675 .
C4 C5 C6 C7 -179.0(6) . .
C4 C5 C6 C8 -1.2(10) . .
C5 C6 C7 Eu2 70(4) . 2_675
C5 C6 C7 O5 -15.8(9) . .
C5 C6 C7 O6 161.7(6) . .
C5 C6 C8 C2 -0.4(9) . .
C7 Eu2 O8 C13 -16.4(6) 2_675 .
C7 C6 C8 C2 177.3(5) . .
C8 C2 C3 C4 -0.2(9) . .
C8 C6 C7 Eu2 -108(3) . 2_675
C8 C6 C7 O5 166.4(6) . .
C8 C6 C7 O6 -16.1(9) . .
C9 Eu2 O8 C13 -133.1(6) 2_676 .
C9 C10 C11 C12 -176.3(5) . .
C9 C10 C16 C15 177.7(5) . .
C10 C11 C12 C13 177.8(5) . .
C10 C11 C12 C14 -0.4(9) . .
C11 C10 C16 C15 0.7(8) . .
C11 C12 C13 O7 173.4(6) . .
C11 C12 C13 O8 -7.0(9) . .
C11 C12 C14 C15 -1.3(9) . .
C12 C14 C15 C16 2.7(9) . .
C12 C14 C15 C17 179.3(5) . .
C13 C12 C14 C15 -179.5(5) . .
C14 C12 C13 O7 -8.4(9) . .
C14 C12 C13 O8 171.2(6) . .
C14 C15 C16 C10 -2.4(8) . .
C14 C15 C17 C18 -38.4(8) . .
C14 C15 C17 C24 146.0(6) . .
C15 C17 C18 C19 -175.5(5) . .
C15 C17 C24 C22 175.0(5) . .
C16 C10 C11 C12 0.7(9) . .
C16 C15 C17 C18 138.1(6) . .
C16 C15 C17 C24 -37.5(8) . .
C17 C15 C16 C10 -179.1(5) . .
C17 C18 C19 C20 173.0(5) . .
C17 C18 C19 C21 -0.4(8) . .
C18 C17 C24 C22 -0.8(8) . .
C18 C19 C20 Eu1 -167.9(5) . 1_455
C18 C19 C20 O11 -179.5(5) . .
C18 C19 C20 O12 -1.7(8) . .
C18 C19 C21 C22 1.2(8) . .
C19 C21 C22 C23 172.4(5) . .
C19 C21 C22 C24 -1.8(8) . .
C20 Eu1 O1 Eu2 -58.68(15) 2_566 1_545
C20 Eu1 O1 Eu2 121.32(15) 1_655 1_545
C20 Eu1 O1 C1 -52.3(3) 1_655 .
C20 Eu1 O1 C1 127.7(3) 2_566 .
C20 Eu1 O2 C1 -48.7(4) 2_566 .
C20 Eu1 O2 C1 131.3(4) 1_655 .
C20 Eu1 O3 Eu2 136.73(14) 2_566 2_676
C20 Eu1 O3 Eu2 -43.27(14) 1_655 2_676
C20 Eu1 O3 C9 -105.5(7) 2_566 .
C20 Eu1 O3 C9 74.5(7) 1_655 .
C20 Eu1 C1 O1 -48.2(3) 2_566 .
C20 Eu1 C1 O1 131.8(3) 1_655 .
C20 Eu1 C1 O2 -47.1(4) 1_655 .
C20 Eu1 C1 O2 132.9(4) 2_566 .
C20 Eu1 C1 C2 -92(4) 1_655 .
C20 Eu1 C1 C2 88(4) 2_566 .
C20 C19 C21 C22 -172.4(5) . .
C21 C19 C20 Eu1 5.7(11) . 1_455
C21 C19 C20 O11 -5.9(7) . .
C21 C19 C20 O12 171.9(5) . .
C21 C22 C23 O9 -177.5(5) . .
C21 C22 C23 O10 0.4(7) . .
C21 C22 C24 C17 1.6(8) . .
C23 C22 C24 C17 -172.7(5) . .
C24 C17 C18 C19 0.2(8) . .
C24 C22 C23 O9 -3.3(8) . .
C24 C22 C23 O10 174.7(5) . .

loop_
_platon_squeeze_void_nr
_platon_squeeze_void_average_x
_platon_squeeze_void_average_y
_platon_squeeze_void_average_z
_platon_squeeze_void_volume
_platon_squeeze_void_count_electrons
_platon_squeeze_void_content
1 0.000 -0.002 0.000 618 118 ' '
